data_1001451
loop_
_publ_author_name
'Riou, D'
'Nguyen, N'
'Benloucif, R'
'Raveau, B'

_publ_section_title
;
LiFeP~2~O~7~: Structure and magnetic properties
;
_journal_coden_ASTM MRBUAC
_journal_name_full 'Materials Research Bulletin'
_journal_page_first 1363
_journal_page_last 1369
_journal_paper_doi 10.1016/0025-5408(90)90218-Q
_journal_volume 25
_journal_year 1990
_chemical_formula_structural 'Li Fe (P2 O7)'
_chemical_formula_sum 'Fe Li O7 P2'
_chemical_name_systematic 'Lithium iron(III) diphosphate'
_space_group_IT_number 4
_symmetry_cell_setting monoclinic
_symmetry_Int_Tables_number 4
_symmetry_space_group_name_Hall 'P 2yb'
_symmetry_space_group_name_H-M 'P 1 21 1'
_cell_angle_alpha 90
_cell_angle_beta 109.387(5)
_cell_angle_gamma 90
_cell_formula_units_Z 2
_cell_length_a 4.8229(2)
_cell_length_b 8.0813(5)
_cell_length_c 6.9419(6)
_cell_volume 255.2
_refine_ls_R_factor_all 0.028
_cod_database_code 1001451

loop_
_symmetry_equiv_pos_as_xyz
x,y,z
-x,1/2+y,-z

loop_
_atom_site_label
_atom_site_type_symbol
_atom_site_symmetry_multiplicity
_atom_site_Wyckoff_symbol
_atom_site_fract_x
_atom_site_fract_y
_atom_site_fract_z
_atom_site_occupancy
_atom_site_attached_hydrogens
_atom_site_calc_flag
Li1 Li1+ 2 a 0.803(2) 0.384(1) 0.819(1) 1. 0 d
Fe1 Fe3+ 2 a 0.21948(7) 0.25 0.23398(5) 1. 0 d
P1 P5+ 2 a 0.7939(1) 0.47040(9) 0.41633(9) 1. 0 d
P2 P5+ 2 a 0.6008(1) 0.07093(9) 0.98019(9) 1. 0 d
O1 O2- 2 a 0.4029(4) 0.0722(3) 0.1099(3) 1. 0 d
O2 O2- 2 a 0.8141(4) 0.2156(2) 0.0198(3) 1. 0 d
O3 O2- 2 a 0.1318(4) 0.0616(3) 0.3813(3) 1. 0 d
O4 O2- 2 a 0.0619(4) 0.4302(3) 0.3611(3) 1. 0 d
O5 O2- 2 a 0.2481(4) 0.4056(2) 0.0103(3) 1. 0 d
O6 O2- 2 a 0.3985(4) 0.1016(3) 0.7475(3) 1. 0 d
O7 O2- 2 a 0.6082(4) 0.3197(3) 0.4183(3) 1. 0 d

loop_
_atom_type_symbol
_atom_type_oxidation_number
Li1+ 1.000
Fe3+ 3.000
P5+ 5.000
O2- -2.000
